data_1570803
loop_
_publ_author_name
'Jiang, Wenlin'
'Liu, Ming'
'Li, Yanxun'
'Lin, Francis R.'
'Jen, Alex K.-Y.'

_publ_section_title
;
 Rational molecular design of multifunctional self-assembled monolayers
 for efficient hole selection and buried interface passivation in inverted
 perovskite solar cells.
;
_journal_issue 8
_journal_name_full 'Chemical science'
_journal_page_first 2778
_journal_page_last 2785
_journal_paper_doi 10.1039/d3sc05485c
_journal_volume 15
_journal_year 2024
_chemical_formula_sum 'C18 H11 N S'
_chemical_formula_weight 273.34
_space_group_crystal_system orthorhombic
_space_group_IT_number 33
_space_group_name_Hall 'P 2c -2n'
_space_group_name_H-M_alt 'P n a 21'
_atom_sites_solution_hydrogens geom
_audit_creation_method SHELXL-2016/6
_audit_update_record
;
2023-09-27 deposited with the CCDC.	2024-01-17 downloaded from the CCDC.
;
_cell_angle_alpha 90
_cell_angle_beta 90
_cell_angle_gamma 90
_cell_formula_units_Z 8
_cell_length_a 15.7172(3)
_cell_length_b 5.28910(10)
_cell_length_c 31.0413(7)
_cell_measurement_reflns_used 9971
_cell_measurement_temperature 193(2)
_cell_measurement_theta_max 74.61
_cell_measurement_theta_min 5.81
_cell_volume 2580.46(9)
_computing_cell_refinement 'Bruker Saint'
_computing_data_collection 'Bruker Apex3'
_computing_data_reduction 'Bruker Saint'
_computing_structure_refinement 'SHELXL-2016/6 (Sheldrick, 2016)'
_computing_structure_solution 'SHELXT 2014/5 (Sheldrick, 2014)'
_diffrn_ambient_temperature 193(2)
_diffrn_measured_fraction_theta_full 0.999
_diffrn_measured_fraction_theta_max 0.998
_diffrn_measurement_device_type 'Bruker D8 Venture Photon II'
_diffrn_measurement_method 'phi and omega scans'
_diffrn_radiation_type CuK\a
_diffrn_radiation_wavelength 1.54178
_diffrn_reflns_av_R_equivalents 0.0687
_diffrn_reflns_av_unetI/netI 0.0576
_diffrn_reflns_Laue_measured_fraction_full 0.999
_diffrn_reflns_Laue_measured_fraction_max 0.998
_diffrn_reflns_limit_h_max 19
_diffrn_reflns_limit_h_min -19
_diffrn_reflns_limit_k_max 5
_diffrn_reflns_limit_k_min -6
_diffrn_reflns_limit_l_max 38
_diffrn_reflns_limit_l_min -38
_diffrn_reflns_number 21616
_diffrn_reflns_point_group_measured_fraction_full 0.941
_diffrn_reflns_point_group_measured_fraction_max 0.932
_diffrn_reflns_theta_full 67.679
_diffrn_reflns_theta_max 74.606
_diffrn_reflns_theta_min 2.847
_diffrn_source 'micro focus'
_exptl_absorpt_coefficient_mu 2.098
_exptl_absorpt_correction_T_max 0.7538
_exptl_absorpt_correction_T_min 0.6219
_exptl_absorpt_correction_type multi-scan
_exptl_absorpt_process_details
;
 SADABS 2016/2: Krause, L., Herbst-Irmer, R., Sheldrick G.M. & Stalke D.,
 J. Appl. Cryst. 48 (2015) 3-10
;
_exptl_crystal_colour colourless
_exptl_crystal_density_diffrn 1.407
_exptl_crystal_description block
_exptl_crystal_F_000 1136
_exptl_crystal_size_max 0.31
_exptl_crystal_size_mid 0.08
_exptl_crystal_size_min 0.03
_refine_diff_density_max 0.216
_refine_diff_density_min -0.557
_refine_diff_density_rms 0.062
_refine_ls_abs_structure_details
;
 Flack x determined using 1724 quotients [(I+)-(I-)]/[(I+)+(I-)]
 (Parsons, Flack and Wagner, Acta Cryst. B69 (2013) 249-259).
;
_refine_ls_abs_structure_Flack 0.00(2)
_refine_ls_extinction_method none
_refine_ls_goodness_of_fit_ref 1.066
_refine_ls_hydrogen_treatment constr
_refine_ls_matrix_type full
_refine_ls_number_parameters 361
_refine_ls_number_reflns 4942
_refine_ls_number_restraints 1
_refine_ls_restrained_S_all 1.066
_refine_ls_R_factor_all 0.0574
_refine_ls_R_factor_gt 0.0509
_refine_ls_shift/su_max 0.000
_refine_ls_shift/su_mean 0.000
_refine_ls_structure_factor_coef Fsqd
_refine_ls_weighting_details 'w=1/[\s^2^(Fo^2^)+(0.0854P)^2^+0.5811P] where P=(Fo^2^+2Fc^2^)/3'
_refine_ls_weighting_scheme calc
_refine_ls_wR_factor_gt 0.1378
_refine_ls_wR_factor_ref 0.1458
_reflns_Friedel_coverage 0.833
_reflns_Friedel_fraction_full 0.881
_reflns_Friedel_fraction_max 0.864
_reflns_number_gt 4399
_reflns_number_total 4942
_reflns_threshold_expression 'I > 2\s(I)'
_cod_data_source_file d3sc05485c2.cif
_cod_data_source_block 6_a
_cod_depositor_comments 'Adding full bibliography for 1570802--1570803.cif.'
_cod_database_code 1570803
_shelx_shelxl_version_number 2016/6
_shelx_space_group_comment
;
The symmetry employed for this shelxl refinement is uniquely defined
by the following loop, which should always be used as a source of
symmetry information in preference to the above space-group names.
They are only intended as comments.
;

loop_
_space_group_symop_operation_xyz
'x, y, z'
'-x, -y, z+1/2'
'x+1/2, -y+1/2, z'
'-x+1/2, y+1/2, z+1/2'

loop_
_atom_site_label
_atom_site_type_symbol
_atom_site_fract_x
_atom_site_fract_y
_atom_site_fract_z
_atom_site_U_iso_or_equiv
_atom_site_adp_type
_atom_site_occupancy
_atom_site_site_symmetry_order
_atom_site_calc_flag
_atom_site_refinement_flags_posn
_atom_site_refinement_flags_adp
_atom_site_refinement_flags_occupancy
_atom_site_disorder_assembly
_atom_site_disorder_group
S1 S 0.77628(7) -0.2266(2) 0.64712(4) 0.0372(3) Uani 1 1 d . . . . .
N1 N 0.5539(3) 0.4639(8) 0.63121(14) 0.0421(9) Uani 1 1 d . . . . .
H1 H 0.524955 0.595087 0.621768 0.050 Uiso 1 1 calc R U . . .
C1 C 0.8496(3) -0.2520(8) 0.60490(18) 0.0349(11) Uani 1 1 d . . . . .
C2 C 0.9140(3) -0.4303(9) 0.60157(18) 0.0439(11) Uani 1 1 d . . . . .
H2 H 0.922246 -0.552588 0.623589 0.053 Uiso 1 1 calc R U . . .
C3 C 0.9661(3) -0.4266(10) 0.5655(2) 0.0474(13) Uani 1 1 d . . . . .
H3 H 1.010432 -0.547411 0.562599 0.057 Uiso 1 1 calc R U . . .
C4 C 0.9534(4) -0.2466(9) 0.5335(2) 0.0427(13) Uani 1 1 d . . . . .
H4 H 0.989583 -0.245467 0.509005 0.051 Uiso 1 1 calc R U . . .
C5 C 0.8892(3) -0.0690(9) 0.53675(17) 0.0399(10) Uani 1 1 d . . . . .
H5 H 0.881621 0.052713 0.514571 0.048 Uiso 1 1 calc R U . . .
C6 C 0.8355(3) -0.0684(8) 0.57264(15) 0.0342(9) Uani 1 1 d . . . . .
C7 C 0.7637(3) 0.0904(9) 0.58233(16) 0.0342(9) Uani 1 1 d . . . . .
C8 C 0.7304(3) 0.2922(10) 0.55782(19) 0.0375(11) Uani 1 1 d . . . . .
H8 H 0.756044 0.333744 0.531015 0.045 Uiso 1 1 calc R U . . .
C9 C 0.6619(3) 0.4295(9) 0.57196(16) 0.0407(11) Uani 1 1 d . . . . .
H9 H 0.640997 0.569042 0.555831 0.049 Uiso 1 1 calc R U . . .
C10 C 0.6233(3) 0.3582(9) 0.61093(16) 0.0371(10) Uani 1 1 d . . . . .
C11 C 0.5367(3) 0.3320(10) 0.66869(16) 0.0384(10) Uani 1 1 d . . . . .
C12 C 0.4706(3) 0.3656(10) 0.69790(18) 0.0459(12) Uani 1 1 d . . . . .
H12 H 0.430299 0.497947 0.694564 0.055 Uiso 1 1 calc R U . . .
C13 C 0.4661(3) 0.1981(11) 0.73202(19) 0.0456(12) Uani 1 1 d . . . . .
H13 H 0.421744 0.216041 0.752569 0.055 Uiso 1 1 calc R U . . .
C14 C 0.5255(3) 0.0026(11) 0.73704(18) 0.0456(12) Uani 1 1 d . . . . .
H14 H 0.520398 -0.109988 0.760755 0.055 Uiso 1 1 calc R U . . .
C15 C 0.5912(3) -0.0288(9) 0.70799(16) 0.0390(10) Uani 1 1 d . . . . .
H15 H 0.631460 -0.161053 0.711596 0.047 Uiso 1 1 calc R U . . .
C16 C 0.5973(3) 0.1376(9) 0.67323(15) 0.0355(9) Uani 1 1 d . . . . .
C17 C 0.6528(3) 0.1563(8) 0.63649(15) 0.0340(9) Uani 1 1 d . . . . .
C18 C 0.7249(3) 0.0248(8) 0.62152(16) 0.0341(9) Uani 1 1 d . . . . .
S2 S 0.51622(7) 0.7279(2) 0.35043(4) 0.0353(3) Uani 1 1 d . . . . .
N2 N 0.2971(3) 0.0318(7) 0.36929(14) 0.0396(9) Uani 1 1 d . . . . .
H2A H 0.268335 -0.098198 0.379372 0.048 Uiso 1 1 calc R U . . .
C19 C 0.5904(3) 0.7570(8) 0.39201(18) 0.0342(11) Uani 1 1 d . . . . .
C20 C 0.6542(3) 0.9409(9) 0.39472(18) 0.0414(11) Uani 1 1 d . . . . .
H20 H 0.661279 1.063447 0.372622 0.050 Uiso 1 1 calc R U . . .
C21 C 0.7070(3) 0.9391(9) 0.43075(18) 0.0421(11) Uani 1 1 d . . . . .
H21 H 0.750153 1.063900 0.433545 0.051 Uiso 1 1 calc R U . . .
C22 C 0.6974(3) 0.7563(9) 0.46279(19) 0.0412(12) Uani 1 1 d . . . . .
H22 H 0.734333 0.756778 0.486999 0.049 Uiso 1 1 calc R U . . .
C23 C 0.6344(3) 0.5744(9) 0.45960(16) 0.0394(10) Uani 1 1 d . . . . .
H23 H 0.628846 0.449104 0.481343 0.047 Uiso 1 1 calc R U . . .
C24 C 0.5792(3) 0.5751(8) 0.42448(15) 0.0323(9) Uani 1 1 d . . . . .
C25 C 0.5068(3) 0.4125(8) 0.41570(15) 0.0321(9) Uani 1 1 d . . . . .
C26 C 0.4756(3) 0.2120(10) 0.4408(2) 0.0378(11) Uani 1 1 d . . . . .
H26 H 0.503464 0.169747 0.467001 0.045 Uiso 1 1 calc R U . . .
C27 C 0.4048(3) 0.0749(9) 0.42813(16) 0.0377(10) Uani 1 1 d . . . . .
H27 H 0.382934 -0.058484 0.445384 0.045 Uiso 1 1 calc R U . . .
C28 C 0.3666(3) 0.1402(8) 0.38889(16) 0.0353(9) Uani 1 1 d . . . . .
C29 C 0.2792(3) 0.1578(9) 0.33141(16) 0.0367(10) Uani 1 1 d . . . . .
C30 C 0.2137(3) 0.1210(10) 0.30235(18) 0.0443(12) Uani 1 1 d . . . . .
H30 H 0.174196 -0.013292 0.305983 0.053 Uiso 1 1 calc R U . . .
C31 C 0.2073(4) 0.2845(11) 0.2681(2) 0.0465(12) Uani 1 1 d . . . . .
H31 H 0.162442 0.262459 0.247875 0.056 Uiso 1 1 calc R U . . .
C32 C 0.2655(3) 0.4834(11) 0.26209(19) 0.0459(12) Uani 1 1 d . . . . .
H32 H 0.259725 0.593285 0.238057 0.055 Uiso 1 1 calc R U . . .
C33 C 0.3316(3) 0.5198(9) 0.29136(16) 0.0392(10) Uani 1 1 d . . . . .
H33 H 0.371097 0.653881 0.287565 0.047 Uiso 1 1 calc R U . . .
C34 C 0.3387(3) 0.3552(8) 0.32639(15) 0.0346(9) Uani 1 1 d . . . . .
C35 C 0.3950(3) 0.3417(8) 0.36293(15) 0.0316(9) Uani 1 1 d . . . . .
C36 C 0.4670(3) 0.4750(8) 0.37684(15) 0.0317(9) Uani 1 1 d . . . . .

loop_
_atom_site_aniso_label
_atom_site_aniso_U_11
_atom_site_aniso_U_22
_atom_site_aniso_U_33
_atom_site_aniso_U_23
_atom_site_aniso_U_13
_atom_site_aniso_U_12
S1 0.0379(6) 0.0384(6) 0.0353(7) 0.0060(5) -0.0032(5) 0.0022(4)
N1 0.045(2) 0.042(2) 0.039(2) -0.0004(18) -0.0047(17) 0.0118(17)
C1 0.032(2) 0.036(3) 0.037(3) -0.0006(17) -0.0037(19) -0.0030(16)
C2 0.040(3) 0.042(2) 0.050(3) 0.001(2) -0.009(2) 0.0033(19)
C3 0.037(3) 0.047(3) 0.058(3) -0.015(3) -0.005(2) 0.004(2)
C4 0.039(3) 0.046(3) 0.042(3) -0.011(2) 0.001(2) -0.0069(19)
C5 0.040(2) 0.042(2) 0.038(2) -0.0046(19) -0.0016(19) -0.0047(18)
C6 0.033(2) 0.034(2) 0.036(2) -0.0023(18) -0.0047(18) -0.0054(17)
C7 0.033(2) 0.034(2) 0.036(2) -0.0004(18) -0.0052(18) -0.0040(17)
C8 0.043(3) 0.040(2) 0.030(3) 0.005(2) -0.0018(19) -0.0001(18)
C9 0.049(3) 0.036(2) 0.037(3) 0.0064(19) -0.008(2) 0.0034(19)
C10 0.037(2) 0.039(2) 0.035(2) -0.0021(19) -0.0052(19) 0.0030(18)
C11 0.037(2) 0.041(3) 0.037(3) -0.004(2) -0.004(2) 0.000(2)
C12 0.046(3) 0.049(3) 0.043(3) -0.012(2) -0.005(2) 0.007(2)
C13 0.042(3) 0.057(3) 0.037(3) -0.010(3) 0.006(2) -0.004(2)
C14 0.050(3) 0.050(3) 0.037(3) 0.000(2) 0.002(2) -0.005(2)
C15 0.040(2) 0.039(2) 0.038(2) -0.0009(19) -0.003(2) -0.0016(18)
C16 0.035(2) 0.036(2) 0.035(2) -0.0042(18) -0.0051(19) -0.0030(17)
C17 0.035(2) 0.034(2) 0.033(2) 0.0002(17) -0.0063(17) -0.0014(17)
C18 0.033(2) 0.034(2) 0.035(2) -0.0002(17) -0.0063(17) -0.0037(16)
S2 0.0365(6) 0.0364(6) 0.0331(6) 0.0053(5) 0.0031(5) 0.0006(4)
N2 0.040(2) 0.0369(18) 0.042(2) -0.0009(17) 0.0032(17) -0.0071(16)
C19 0.033(2) 0.034(3) 0.036(3) 0.0019(17) 0.0083(19) 0.0000(16)
C20 0.040(2) 0.033(2) 0.051(3) 0.004(2) 0.007(2) -0.0030(17)
C21 0.034(2) 0.042(2) 0.050(3) -0.004(2) 0.004(2) -0.0066(19)
C22 0.035(3) 0.044(3) 0.044(3) -0.007(2) -0.003(2) -0.0011(19)
C23 0.037(2) 0.044(2) 0.037(2) -0.0007(19) 0.0013(19) -0.0006(19)
C24 0.030(2) 0.033(2) 0.034(2) -0.0024(17) 0.0030(17) 0.0014(16)
C25 0.033(2) 0.033(2) 0.030(2) -0.0004(17) 0.0039(17) 0.0020(17)
C26 0.040(3) 0.040(2) 0.033(3) 0.006(2) 0.0020(19) -0.0004(18)
C27 0.041(2) 0.038(2) 0.034(2) 0.0023(18) 0.0041(19) -0.0034(18)
C28 0.034(2) 0.034(2) 0.038(2) 0.0001(18) 0.0044(19) 0.0011(17)
C29 0.035(2) 0.036(2) 0.038(3) -0.008(2) 0.0026(18) -0.0007(18)
C30 0.039(3) 0.048(3) 0.046(3) -0.012(2) 0.000(2) -0.002(2)
C31 0.040(3) 0.056(3) 0.043(3) -0.014(3) -0.003(2) 0.002(2)
C32 0.050(3) 0.048(3) 0.040(3) -0.005(2) -0.005(2) 0.007(2)
C33 0.041(3) 0.038(2) 0.038(3) -0.0012(19) 0.001(2) 0.0022(18)
C34 0.032(2) 0.037(2) 0.035(2) -0.0038(19) 0.0020(18) 0.0045(17)
C35 0.032(2) 0.032(2) 0.032(2) -0.0017(17) 0.0065(17) 0.0028(15)
C36 0.033(2) 0.0316(19) 0.030(2) -0.0001(17) 0.0050(17) 0.0024(16)

loop_
_atom_type_symbol
_atom_type_description
_atom_type_scat_dispersion_real
_atom_type_scat_dispersion_imag
_atom_type_scat_source
C C 0.0181 0.0091 'International Tables Vol C Tables 4.2.6.8 and 6.1.1.4'
H H 0.0000 0.0000 'International Tables Vol C Tables 4.2.6.8 and 6.1.1.4'
N N 0.0311 0.0180 'International Tables Vol C Tables 4.2.6.8 and 6.1.1.4'
S S 0.3331 0.5567 'International Tables Vol C Tables 4.2.6.8 and 6.1.1.4'

loop_
_geom_angle_atom_site_label_1
_geom_angle_atom_site_label_2
_geom_angle_atom_site_label_3
_geom_angle
_geom_angle_site_symmetry_1
_geom_angle_site_symmetry_3
_geom_angle_publ_flag
C18 S1 C1 91.3(2) . . ?
C10 N1 C11 109.6(4) . . ?
C10 N1 H1 125.2 . . ?
C11 N1 H1 125.2 . . ?
C2 C1 C6 122.0(5) . . ?
C2 C1 S1 126.0(4) . . ?
C6 C1 S1 112.0(3) . . ?
C1 C2 C3 118.7(5) . . ?
C1 C2 H2 120.6 . . ?
C3 C2 H2 120.6 . . ?
C4 C3 C2 120.1(5) . . ?
C4 C3 H3 119.9 . . ?
C2 C3 H3 119.9 . . ?
C5 C4 C3 121.2(5) . . ?
C5 C4 H4 119.4 . . ?
C3 C4 H4 119.4 . . ?
C4 C5 C6 120.0(5) . . ?
C4 C5 H5 120.0 . . ?
C6 C5 H5 120.0 . . ?
C5 C6 C1 118.0(4) . . ?
C5 C6 C7 129.9(4) . . ?
C1 C6 C7 112.1(4) . . ?
C18 C7 C8 119.6(4) . . ?
C18 C7 C6 112.2(4) . . ?
C8 C7 C6 128.2(5) . . ?
C9 C8 C7 121.2(5) . . ?
C9 C8 H8 119.4 . . ?
C7 C8 H8 119.4 . . ?
C8 C9 C10 118.2(5) . . ?
C8 C9 H9 120.9 . . ?
C10 C9 H9 120.9 . . ?
N1 C10 C9 128.8(4) . . ?
N1 C10 C17 108.1(4) . . ?
C9 C10 C17 123.1(4) . . ?
N1 C11 C12 129.1(5) . . ?
N1 C11 C16 108.7(4) . . ?
C12 C11 C16 122.2(5) . . ?
C13 C12 C11 117.1(5) . . ?
C13 C12 H12 121.4 . . ?
C11 C12 H12 121.4 . . ?
C12 C13 C14 121.6(5) . . ?
C12 C13 H13 119.2 . . ?
C14 C13 H13 119.2 . . ?
C15 C14 C13 120.9(5) . . ?
C15 C14 H14 119.5 . . ?
C13 C14 H14 119.5 . . ?
C14 C15 C16 118.7(5) . . ?
C14 C15 H15 120.7 . . ?
C16 C15 H15 120.7 . . ?
C15 C16 C11 119.4(4) . . ?
C15 C16 C17 134.2(4) . . ?
C11 C16 C17 106.3(4) . . ?
C18 C17 C10 117.0(4) . . ?
C18 C17 C16 135.7(4) . . ?
C10 C17 C16 107.3(4) . . ?
C7 C18 C17 120.9(4) . . ?
C7 C18 S1 112.4(4) . . ?
C17 C18 S1 126.7(4) . . ?
C19 S2 C36 90.9(2) . . ?
C28 N2 C29 109.7(4) . . ?
C28 N2 H2A 125.2 . . ?
C29 N2 H2A 125.2 . . ?
C20 C19 C24 121.6(5) . . ?
C20 C19 S2 125.7(4) . . ?
C24 C19 S2 112.7(3) . . ?
C21 C20 C19 118.1(5) . . ?
C21 C20 H20 121.0 . . ?
C19 C20 H20 121.0 . . ?
C20 C21 C22 120.8(5) . . ?
C20 C21 H21 119.6 . . ?
C22 C21 H21 119.6 . . ?
C23 C22 C21 120.6(5) . . ?
C23 C22 H22 119.7 . . ?
C21 C22 H22 119.7 . . ?
C22 C23 C24 120.0(5) . . ?
C22 C23 H23 120.0 . . ?
C24 C23 H23 120.0 . . ?
C23 C24 C19 119.0(4) . . ?
C23 C24 C25 129.3(4) . . ?
C19 C24 C25 111.7(4) . . ?
C36 C25 C26 120.1(4) . . ?
C36 C25 C24 111.8(4) . . ?
C26 C25 C24 128.1(4) . . ?
C27 C26 C25 121.2(5) . . ?
C27 C26 H26 119.4 . . ?
C25 C26 H26 119.4 . . ?
C26 C27 C28 117.5(5) . . ?
C26 C27 H27 121.2 . . ?
C28 C27 H27 121.2 . . ?
N2 C28 C27 128.5(4) . . ?
N2 C28 C35 108.3(4) . . ?
C27 C28 C35 123.2(4) . . ?
N2 C29 C30 129.7(5) . . ?
N2 C29 C34 108.5(4) . . ?
C30 C29 C34 121.7(5) . . ?
C31 C30 C29 118.1(5) . . ?
C31 C30 H30 121.0 . . ?
C29 C30 H30 121.0 . . ?
C30 C31 C32 121.6(5) . . ?
C30 C31 H31 119.2 . . ?
C32 C31 H31 119.2 . . ?
C33 C32 C31 120.2(5) . . ?
C33 C32 H32 119.9 . . ?
C31 C32 H32 119.9 . . ?
C32 C33 C34 118.7(5) . . ?
C32 C33 H33 120.6 . . ?
C34 C33 H33 120.6 . . ?
C33 C34 C29 119.6(4) . . ?
C33 C34 C35 133.8(4) . . ?
C29 C34 C35 106.5(4) . . ?
C36 C35 C28 117.4(4) . . ?
C36 C35 C34 135.6(4) . . ?
C28 C35 C34 107.0(4) . . ?
C25 C36 C35 120.5(4) . . ?
C25 C36 S2 112.8(3) . . ?
C35 C36 S2 126.7(4) . . ?

loop_
_geom_bond_atom_site_label_1
_geom_bond_atom_site_label_2
_geom_bond_distance
_geom_bond_site_symmetry_2
_geom_bond_publ_flag
S1 C18 1.747(5) . ?
S1 C1 1.750(6) . ?
N1 C10 1.378(6) . ?
N1 C11 1.383(7) . ?
N1 H1 0.8800 . ?
C1 C2 1.387(7) . ?
C1 C6 1.412(7) . ?
C2 C3 1.388(8) . ?
C2 H2 0.9500 . ?
C3 C4 1.389(9) . ?
C3 H3 0.9500 . ?
C4 C5 1.382(7) . ?
C4 H4 0.9500 . ?
C5 C6 1.398(7) . ?
C5 H5 0.9500 . ?
C6 C7 1.439(6) . ?
C7 C18 1.404(7) . ?
C7 C8 1.411(7) . ?
C8 C9 1.372(7) . ?
C8 H8 0.9500 . ?
C9 C10 1.404(7) . ?
C9 H9 0.9500 . ?
C10 C17 1.409(6) . ?
C11 C12 1.390(7) . ?
C11 C16 1.408(7) . ?
C12 C13 1.383(9) . ?
C12 H12 0.9500 . ?
C13 C14 1.401(8) . ?
C13 H13 0.9500 . ?
C14 C15 1.381(7) . ?
C14 H14 0.9500 . ?
C15 C16 1.396(7) . ?
C15 H15 0.9500 . ?
C16 C17 1.440(6) . ?
C17 C18 1.408(7) . ?
S2 C19 1.746(6) . ?
S2 C36 1.749(4) . ?
N2 C28 1.376(6) . ?
N2 C29 1.381(7) . ?
N2 H2A 0.8800 . ?
C19 C20 1.399(7) . ?
C19 C24 1.405(7) . ?
C20 C21 1.393(8) . ?
C20 H20 0.9500 . ?
C21 C22 1.395(8) . ?
C21 H21 0.9500 . ?
C22 C23 1.384(7) . ?
C22 H22 0.9500 . ?
C23 C24 1.394(7) . ?
C23 H23 0.9500 . ?
C24 C25 1.452(6) . ?
C25 C36 1.398(6) . ?
C25 C26 1.405(7) . ?
C26 C27 1.385(7) . ?
C26 H26 0.9500 . ?
C27 C28 1.401(7) . ?
C27 H27 0.9500 . ?
C28 C35 1.409(6) . ?
C29 C30 1.383(7) . ?
C29 C34 1.409(7) . ?
C30 C31 1.375(9) . ?
C30 H30 0.9500 . ?
C31 C32 1.407(8) . ?
C31 H31 0.9500 . ?
C32 C33 1.393(7) . ?
C32 H32 0.9500 . ?
C33 C34 1.397(7) . ?
C33 H33 0.9500 . ?
C34 C35 1.441(7) . ?
C35 C36 1.401(6) . ?

loop_
_geom_torsion_atom_site_label_1
_geom_torsion_atom_site_label_2
_geom_torsion_atom_site_label_3
_geom_torsion_atom_site_label_4
_geom_torsion
_geom_torsion_site_symmetry_1
_geom_torsion_site_symmetry_2
_geom_torsion_site_symmetry_3
_geom_torsion_site_symmetry_4
_geom_torsion_publ_flag
C18 S1 C1 C2 -177.7(4) . . . . ?
C18 S1 C1 C6 1.2(4) . . . . ?
C6 C1 C2 C3 0.2(7) . . . . ?
S1 C1 C2 C3 179.0(4) . . . . ?
C1 C2 C3 C4 0.1(7) . . . . ?
C2 C3 C4 C5 -0.2(8) . . . . ?
C3 C4 C5 C6 0.0(8) . . . . ?
C4 C5 C6 C1 0.4(7) . . . . ?
C4 C5 C6 C7 -177.8(5) . . . . ?
C2 C1 C6 C5 -0.5(7) . . . . ?
S1 C1 C6 C5 -179.4(3) . . . . ?
C2 C1 C6 C7 178.0(4) . . . . ?
S1 C1 C6 C7 -0.9(5) . . . . ?
C5 C6 C7 C18 178.3(4) . . . . ?
C1 C6 C7 C18 0.0(5) . . . . ?
C5 C6 C7 C8 -1.6(8) . . . . ?
C1 C6 C7 C8 -179.8(5) . . . . ?
C18 C7 C8 C9 1.4(7) . . . . ?
C6 C7 C8 C9 -178.8(5) . . . . ?
C7 C8 C9 C10 -2.3(8) . . . . ?
C11 N1 C10 C9 179.1(5) . . . . ?
C11 N1 C10 C17 -1.3(5) . . . . ?
C8 C9 C10 N1 -179.2(5) . . . . ?
C8 C9 C10 C17 1.4(7) . . . . ?
C10 N1 C11 C12 -176.8(5) . . . . ?
C10 N1 C11 C16 0.9(6) . . . . ?
N1 C11 C12 C13 177.1(5) . . . . ?
C16 C11 C12 C13 -0.3(8) . . . . ?
C11 C12 C13 C14 0.0(8) . . . . ?
C12 C13 C14 C15 0.4(8) . . . . ?
C13 C14 C15 C16 -0.4(8) . . . . ?
C14 C15 C16 C11 0.0(7) . . . . ?
C14 C15 C16 C17 -176.6(5) . . . . ?
N1 C11 C16 C15 -177.5(4) . . . . ?
C12 C11 C16 C15 0.3(7) . . . . ?
N1 C11 C16 C17 -0.1(5) . . . . ?
C12 C11 C16 C17 177.8(4) . . . . ?
N1 C10 C17 C18 -179.1(4) . . . . ?
C9 C10 C17 C18 0.5(7) . . . . ?
N1 C10 C17 C16 1.3(5) . . . . ?
C9 C10 C17 C16 -179.2(4) . . . . ?
C15 C16 C17 C18 -3.4(9) . . . . ?
C11 C16 C17 C18 179.7(5) . . . . ?
C15 C16 C17 C10 176.2(5) . . . . ?
C11 C16 C17 C10 -0.7(5) . . . . ?
C8 C7 C18 C17 0.6(7) . . . . ?
C6 C7 C18 C17 -179.3(4) . . . . ?
C8 C7 C18 S1 -179.3(4) . . . . ?
C6 C7 C18 S1 0.8(5) . . . . ?
C10 C17 C18 C7 -1.5(6) . . . . ?
C16 C17 C18 C7 178.1(5) . . . . ?
C10 C17 C18 S1 178.4(4) . . . . ?
C16 C17 C18 S1 -2.0(8) . . . . ?
C1 S1 C18 C7 -1.1(4) . . . . ?
C1 S1 C18 C17 179.0(4) . . . . ?
C36 S2 C19 C20 -177.3(4) . . . . ?
C36 S2 C19 C24 1.5(4) . . . . ?
C24 C19 C20 C21 0.1(7) . . . . ?
S2 C19 C20 C21 178.8(4) . . . . ?
C19 C20 C21 C22 1.1(8) . . . . ?
C20 C21 C22 C23 -0.7(8) . . . . ?
C21 C22 C23 C24 -1.0(8) . . . . ?
C22 C23 C24 C19 2.1(7) . . . . ?
C22 C23 C24 C25 -176.6(5) . . . . ?
C20 C19 C24 C23 -1.7(7) . . . . ?
S2 C19 C24 C23 179.5(3) . . . . ?
C20 C19 C24 C25 177.2(4) . . . . ?
S2 C19 C24 C25 -1.6(5) . . . . ?
C23 C24 C25 C36 179.6(4) . . . . ?
C19 C24 C25 C36 0.8(5) . . . . ?
C23 C24 C25 C26 -0.6(8) . . . . ?
C19 C24 C25 C26 -179.4(5) . . . . ?
C36 C25 C26 C27 -0.8(7) . . . . ?
C24 C25 C26 C27 179.4(5) . . . . ?
C25 C26 C27 C28 1.3(7) . . . . ?
C29 N2 C28 C27 178.5(5) . . . . ?
C29 N2 C28 C35 -0.3(5) . . . . ?
C26 C27 C28 N2 179.2(5) . . . . ?
C26 C27 C28 C35 -2.1(7) . . . . ?
C28 N2 C29 C30 -177.2(5) . . . . ?
C28 N2 C29 C34 -0.4(5) . . . . ?
N2 C29 C30 C31 176.1(5) . . . . ?
C34 C29 C30 C31 -0.4(7) . . . . ?
C29 C30 C31 C32 0.3(8) . . . . ?
C30 C31 C32 C33 -0.2(8) . . . . ?
C31 C32 C33 C34 0.1(7) . . . . ?
C32 C33 C34 C29 -0.1(7) . . . . ?
C32 C33 C34 C35 -177.1(5) . . . . ?
N2 C29 C34 C33 -176.8(4) . . . . ?
C30 C29 C34 C33 0.3(7) . . . . ?
N2 C29 C34 C35 0.9(5) . . . . ?
C30 C29 C34 C35 178.0(4) . . . . ?
N2 C28 C35 C36 -178.7(4) . . . . ?
C27 C28 C35 C36 2.4(7) . . . . ?
N2 C28 C35 C34 0.8(5) . . . . ?
C27 C28 C35 C34 -178.1(4) . . . . ?
C33 C34 C35 C36 -4.4(9) . . . . ?
C29 C34 C35 C36 178.3(5) . . . . ?
C33 C34 C35 C28 176.2(5) . . . . ?
C29 C34 C35 C28 -1.0(5) . . . . ?
C26 C25 C36 C35 1.0(6) . . . . ?
C24 C25 C36 C35 -179.1(4) . . . . ?
C26 C25 C36 S2 -179.5(4) . . . . ?
C24 C25 C36 S2 0.3(4) . . . . ?
C28 C35 C36 C25 -1.8(6) . . . . ?
C34 C35 C36 C25 178.9(4) . . . . ?
C28 C35 C36 S2 178.9(3) . . . . ?
C34 C35 C36 S2 -0.4(7) . . . . ?
C19 S2 C36 C25 -1.0(3) . . . . ?
C19 S2 C36 C35 178.4(4) . . . . ?
